data_2104844
loop_
_publ_author_name
'Mitsumori, Takahiro'
'Sekine, Akiko'
'Uekusa, Hidehiro'
'Ohashi, Yuji'

_publ_section_title
;
 Direct observation of various reaction pathways of arylnitrenes in
 different crystal environments caused by acid--base complex formation
;
_journal_coeditor_code OG5043
_journal_issue 6
_journal_name_full 'Acta Crystallographica Section B'
_journal_page_first 647
_journal_page_last 661
_journal_paper_doi 10.1107/S010876811003661X
_journal_volume 66
_journal_year 2010
_chemical_formula_moiety 'C21 H20 N4 O2'
_chemical_formula_sum 'C21 H20 N4 O2'
_chemical_formula_weight 360.41
_chemical_melting_point ?
_chemical_name_common
;
 Dibenzylammonium 3-azidebenzoate
;
_chemical_name_systematic
;
 Dibenzylammonium 3-azidebenzoate
;
_space_group_IT_number 14
_symmetry_cell_setting monoclinic
_symmetry_space_group_name_Hall '-P 2ybc'
_symmetry_space_group_name_H-M 'P 1 21/c 1'
_atom_sites_solution_hydrogens difmap
_atom_sites_solution_primary direct
_atom_sites_solution_secondary difmap
_audit_creation_method SHELXL-97
_cell_angle_alpha 90.00
_cell_angle_beta 104.51(3)
_cell_angle_gamma 90.00
_cell_formula_units_Z 4
_cell_length_a 10.854(2)
_cell_length_b 8.6662(17)
_cell_length_c 21.081(4)
_cell_measurement_reflns_used 8192
_cell_measurement_temperature 78(2)
_cell_volume 1919.7(7)
_computing_cell_refinement 'Siemens SMART'
_computing_data_collection 'Siemens SMART'
_computing_molecular_graphics 'Siemens SAINT & SADABS'
_computing_publication_material SHELXTL97
_computing_structure_refinement 'SHELXL-97 (Sheldrick, 1997)'
_computing_structure_solution 'SHELXS-97 (Sheldrick, 1990)'
_diffrn_ambient_temperature 82(2)
_diffrn_measured_fraction_theta_full 0.999
_diffrn_measured_fraction_theta_max 0.999
_diffrn_measurement_device_type 'Bruker SMART CCD area detector system'
_diffrn_measurement_method 'omega scans'
_diffrn_radiation_monochromator graphite
_diffrn_radiation_source 'rotating anode'
_diffrn_radiation_type MoK\a
_diffrn_radiation_wavelength 0.71073
_diffrn_reflns_av_R_equivalents 0.0335
_diffrn_reflns_av_sigmaI/netI 0.0245
_diffrn_reflns_limit_h_max 15
_diffrn_reflns_limit_h_min -15
_diffrn_reflns_limit_k_max 12
_diffrn_reflns_limit_k_min -12
_diffrn_reflns_limit_l_max 29
_diffrn_reflns_limit_l_min -29
_diffrn_reflns_number 29789
_diffrn_reflns_theta_full 30.00
_diffrn_reflns_theta_max 30.00
_diffrn_reflns_theta_min 2.41
_exptl_absorpt_coefficient_mu 0.083
_exptl_absorpt_correction_T_max 0.9901
_exptl_absorpt_correction_T_min 0.9748
_exptl_absorpt_correction_type empirical
_exptl_absorpt_process_details 'Program SADABS was used. '
_exptl_crystal_colour pale-yellow
_exptl_crystal_density_diffrn 1.247
_exptl_crystal_density_meas ?
_exptl_crystal_density_method 'not measured'
_exptl_crystal_description needle
_exptl_crystal_F_000 760
_exptl_crystal_size_max 0.31
_exptl_crystal_size_mid 0.16
_exptl_crystal_size_min 0.12
_refine_diff_density_max 0.329
_refine_diff_density_min -0.217
_refine_ls_extinction_method none
_refine_ls_goodness_of_fit_ref 1.050
_refine_ls_hydrogen_treatment refxyz
_refine_ls_matrix_type full
_refine_ls_number_parameters 306
_refine_ls_number_reflns 5594
_refine_ls_number_restraints 0
_refine_ls_restrained_S_all 1.050
_refine_ls_R_factor_all 0.0419
_refine_ls_R_factor_gt 0.0355
_refine_ls_shift/su_max 0.000
_refine_ls_shift/su_mean 0.000
_refine_ls_structure_factor_coef Fsqd
_refine_ls_weighting_details 'calc w=1/[\s^2^(Fo^2^)+(0.0556P)^2^+0.3146P] where P=(Fo^2^+2Fc^2^)/3'
_refine_ls_weighting_scheme calc
_refine_ls_wR_factor_gt 0.0968
_refine_ls_wR_factor_ref 0.1000
_reflns_number_gt 4774
_reflns_number_total 5594
_reflns_threshold_expression >2sigma(I)
_cod_data_source_file og5043.cif
_cod_data_source_block 3a-db-II-i
_cod_depositor_comments
;
The following automatic conversions were performed:

'_chemical_melting_point' value 'not measured' was changed to '?' -
the value is undefined or not given.

Automatic conversion script
Id: cif_fix_values 1646 2011-03-28 12:23:43Z adriana 

The following automatic conversions were performed:

'_exptl_crystal_density_meas' value 'not measured' was changed to '?'
- the value is perceived as not measured.

Automatic conversion script
Id: cif_fix_values 3008 2015-01-20 13:52:24Z robertas 
;
_cod_original_sg_symbol_H-M P21/c
_cod_database_code 2104844

loop_
_symmetry_equiv_pos_as_xyz
'x, y, z'
'-x, y+1/2, -z+1/2'
'-x, -y, -z'
'x, -y-1/2, z-1/2'

loop_
_atom_site_type_symbol
_atom_site_label
_atom_site_fract_x
_atom_site_fract_y
_atom_site_fract_z
_atom_site_U_iso_or_equiv
_atom_site_adp_type
_atom_site_calc_flag
_atom_site_refinement_flags
_atom_site_occupancy
_atom_site_disorder_assembly
_atom_site_disorder_group
O O1 0.13691(6) 0.29862(7) 0.23145(3) 0.02011(13) Uani d . 1 . .
O O2 0.05607(6) 0.07489(7) 0.18594(3) 0.01954(13) Uani d . 1 . .
C C7 0.11946(7) 0.19795(9) 0.18647(4) 0.01607(15) Uani d . 1 . .
C C1 0.19693(8) 0.15944(9) 0.02087(4) 0.01656(15) Uani d . 1 . .
C C2 0.14119(7) 0.13516(9) 0.07295(4) 0.01573(15) Uani d . 1 . .
H H2 0.0761(11) 0.0573(13) 0.0689(5) 0.019 Uiso d . 1 . .
C C3 0.17939(7) 0.22481(9) 0.12962(4) 0.01475(15) Uani d . 1 . .
C C4 0.27203(8) 0.33943(10) 0.13348(4) 0.01831(16) Uani d . 1 . .
H H4 0.3020(11) 0.4009(14) 0.1746(6) 0.022 Uiso d . 1 . .
C C5 0.32574(8) 0.36395(10) 0.08067(4) 0.02064(17) Uani d . 1 . .
H H5 0.3886(12) 0.4462(14) 0.0823(6) 0.025 Uiso d . 1 . .
C C6 0.28934(8) 0.27418(10) 0.02406(4) 0.01921(16) Uani d . 1 . .
H H6 0.3244(11) 0.2939(14) -0.0144(6) 0.023 Uiso d . 1 . .
N N1 0.15087(8) 0.06217(10) -0.03525(4) 0.02365(16) Uani d . 1 . .
N N2 0.21442(8) 0.06132(9) -0.07687(4) 0.02236(16) Uani d . 1 . .
N N3 0.26382(10) 0.04952(10) -0.11808(4) 0.0319(2) Uani d . 1 . .
N N4 0.07443(6) 0.60347(8) 0.22062(3) 0.01476(13) Uani d . 1 . .
H H02 0.0140(13) 0.5934(16) 0.2484(7) 0.034(3) Uiso d . 1 . .
H H01 0.1099(12) 0.5039(16) 0.2201(6) 0.029(3) Uiso d . 1 . .
C C8 0.17221(8) 0.71933(9) 0.25497(4) 0.01651(15) Uani d . 1 . .
H H81 0.1961(11) 0.6876(13) 0.3021(6) 0.020 Uiso d . 1 . .
H H82 0.1264(11) 0.8196(13) 0.2521(6) 0.020 Uiso d . 1 . .
C C9 0.28765(7) 0.72816(9) 0.22725(4) 0.01593(15) Uani d . 1 . .
C C10 0.28730(8) 0.82469(10) 0.17384(4) 0.01951(16) Uani d . 1 . .
H H10 0.2121(12) 0.8863(14) 0.1550(6) 0.023 Uiso d . 1 . .
C C11 0.39423(9) 0.83345(11) 0.14836(5) 0.02432(18) Uani d . 1 . .
H H11 0.3920(12) 0.9021(15) 0.1109(6) 0.029 Uiso d . 1 . .
C C12 0.50239(9) 0.74719(11) 0.17641(5) 0.02566(19) Uani d . 1 . .
H H12 0.5786(13) 0.7542(15) 0.1588(6) 0.031 Uiso d . 1 . .
C C13 0.50395(8) 0.65141(11) 0.22987(5) 0.02480(19) Uani d . 1 . .
H H13 0.5787(12) 0.5906(15) 0.2500(6) 0.030 Uiso d . 1 . .
C C14 0.39680(8) 0.64185(10) 0.25522(4) 0.02007(16) Uani d . 1 . .
H H14 0.3991(11) 0.5761(14) 0.2921(6) 0.024 Uiso d . 1 . .
C C15 0.00825(8) 0.65060(10) 0.15210(4) 0.01913(16) Uani d . 1 . .
H H151 0.0736(11) 0.6551(14) 0.1268(6) 0.023 Uiso d . 1 . .
H H152 -0.0206(11) 0.7577(14) 0.1550(6) 0.023 Uiso d . 1 . .
C C16 -0.09915(8) 0.54205(10) 0.12129(4) 0.01807(16) Uani d . 1 . .
C C17 -0.08819(9) 0.44219(11) 0.07093(4) 0.02378(18) Uani d . 1 . .
H H17 -0.0088(12) 0.4401(15) 0.0566(6) 0.029 Uiso d . 1 . .
C C18 -0.18851(11) 0.34402(11) 0.04172(5) 0.0301(2) Uani d . 1 . .
H H18 -0.1810(13) 0.2767(16) 0.0070(7) 0.036 Uiso d . 1 . .
C C19 -0.30012(10) 0.34510(12) 0.06284(5) 0.0309(2) Uani d . 1 . .
H H19 -0.3695(13) 0.2758(17) 0.0425(7) 0.037 Uiso d . 1 . .
C C20 -0.31160(9) 0.44408(12) 0.11325(5) 0.02638(19) Uani d . 1 . .
H H20 -0.3885(13) 0.4447(15) 0.1297(6) 0.032 Uiso d . 1 . .
C C21 -0.21176(8) 0.54264(11) 0.14244(4) 0.02069(17) Uani d . 1 . .
H H21 -0.2185(11) 0.6080(15) 0.1786(6) 0.025 Uiso d . 1 . .

loop_
_atom_site_aniso_label
_atom_site_aniso_U_11
_atom_site_aniso_U_22
_atom_site_aniso_U_33
_atom_site_aniso_U_12
_atom_site_aniso_U_13
_atom_site_aniso_U_23
O1 0.0276(3) 0.0162(3) 0.0176(3) 0.0018(2) 0.0077(2) -0.0014(2)
O2 0.0230(3) 0.0166(3) 0.0223(3) -0.0014(2) 0.0118(2) -0.0007(2)
C7 0.0172(3) 0.0153(3) 0.0166(3) 0.0037(3) 0.0057(3) 0.0015(3)
C1 0.0174(3) 0.0173(4) 0.0150(3) -0.0007(3) 0.0041(3) 0.0007(3)
C2 0.0158(3) 0.0150(3) 0.0170(3) -0.0007(3) 0.0053(3) 0.0010(3)
C3 0.0148(3) 0.0142(3) 0.0156(3) 0.0018(3) 0.0044(3) 0.0015(3)
C4 0.0177(4) 0.0183(4) 0.0180(4) -0.0018(3) 0.0029(3) -0.0005(3)
C5 0.0176(4) 0.0225(4) 0.0215(4) -0.0057(3) 0.0042(3) 0.0013(3)
C6 0.0179(4) 0.0225(4) 0.0178(4) -0.0027(3) 0.0056(3) 0.0038(3)
N1 0.0284(4) 0.0274(4) 0.0179(3) -0.0087(3) 0.0108(3) -0.0054(3)
N2 0.0299(4) 0.0198(3) 0.0191(3) -0.0027(3) 0.0094(3) -0.0009(3)
N3 0.0457(5) 0.0285(4) 0.0279(4) -0.0059(4) 0.0210(4) -0.0045(3)
N4 0.0154(3) 0.0140(3) 0.0155(3) -0.0007(2) 0.0050(2) 0.0007(2)
C8 0.0178(3) 0.0155(3) 0.0169(3) -0.0027(3) 0.0055(3) -0.0023(3)
C9 0.0160(3) 0.0138(3) 0.0184(3) -0.0022(3) 0.0051(3) -0.0024(3)
C10 0.0193(4) 0.0166(4) 0.0239(4) -0.0003(3) 0.0077(3) 0.0018(3)
C11 0.0251(4) 0.0222(4) 0.0292(4) -0.0034(3) 0.0135(4) 0.0029(3)
C12 0.0196(4) 0.0254(4) 0.0354(5) -0.0033(3) 0.0131(4) -0.0025(4)
C13 0.0158(4) 0.0259(4) 0.0321(5) 0.0007(3) 0.0047(3) -0.0013(4)
C14 0.0181(4) 0.0199(4) 0.0212(4) -0.0008(3) 0.0031(3) 0.0005(3)
C15 0.0181(4) 0.0209(4) 0.0176(4) -0.0019(3) 0.0031(3) 0.0043(3)
C16 0.0170(4) 0.0181(4) 0.0174(4) 0.0007(3) 0.0013(3) 0.0030(3)
C17 0.0249(4) 0.0231(4) 0.0216(4) 0.0068(3) 0.0025(3) 0.0011(3)
C18 0.0380(5) 0.0203(4) 0.0262(5) 0.0048(4) -0.0030(4) -0.0035(4)
C19 0.0300(5) 0.0222(4) 0.0321(5) -0.0057(4) -0.0079(4) 0.0033(4)
C20 0.0193(4) 0.0282(5) 0.0284(4) -0.0040(3) -0.0001(3) 0.0078(4)
C21 0.0176(4) 0.0230(4) 0.0204(4) 0.0000(3) 0.0027(3) 0.0031(3)

loop_
_atom_type_symbol
_atom_type_description
_atom_type_scat_dispersion_real
_atom_type_scat_dispersion_imag
_atom_type_scat_source
C C 0.0033 0.0016 'International Tables Vol C Tables 4.2.6.8 and 6.1.1.4'
H H 0.0000 0.0000 'International Tables Vol C Tables 4.2.6.8 and 6.1.1.4'
N N 0.0061 0.0033 'International Tables Vol C Tables 4.2.6.8 and 6.1.1.4'
O O 0.0106 0.0060 'International Tables Vol C Tables 4.2.6.8 and 6.1.1.4'

loop_
_geom_angle_atom_site_label_1
_geom_angle_atom_site_label_2
_geom_angle_atom_site_label_3
_geom_angle_site_symmetry_1
_geom_angle_site_symmetry_3
_geom_angle
_geom_angle_publ_flag
O1 C7 O2 . . 124.39(8) ?
O1 C7 C3 . . 118.16(7) ?
O2 C7 C3 . . 117.45(7) ?
C2 C1 C6 . . 121.01(8) ?
C2 C1 N1 . . 115.42(7) ?
C6 C1 N1 . . 123.55(8) ?
C1 C2 C3 . . 119.61(7) ?
C1 C2 H2 . . 119.1(7) ?
C3 C2 H2 . . 121.3(7) ?
C2 C3 C4 . . 119.89(7) ?
C2 C3 C7 . . 119.70(7) ?
C4 C3 C7 . . 120.41(7) ?
C5 C4 C3 . . 119.91(8) ?
C5 C4 H4 . . 120.0(7) ?
C3 C4 H4 . . 120.0(7) ?
C4 C5 C6 . . 120.76(8) ?
C4 C5 H5 . . 120.5(7) ?
C6 C5 H5 . . 118.7(7) ?
C5 C6 C1 . . 118.81(8) ?
C5 C6 H6 . . 121.1(7) ?
C1 C6 H6 . . 120.0(7) ?
N2 N1 C1 . . 116.36(7) ?
N2 N1 N1 . 3 153.58(7) ?
C1 N1 N1 . 3 90.02(5) ?
N3 N2 N1 . . 172.98(10) ?
C15 N4 C8 . . 113.00(7) ?
C15 N4 H02 . . 111.5(8) ?
C8 N4 H02 . . 105.5(8) ?
C15 N4 H01 . . 109.6(8) ?
C8 N4 H01 . . 111.9(8) ?
H02 N4 H01 . . 105.0(11) ?
N4 C8 C9 . . 113.58(6) ?
N4 C8 H81 . . 105.7(7) ?
C9 C8 H81 . . 111.4(7) ?
N4 C8 H82 . . 105.7(7) ?
C9 C8 H82 . . 112.5(7) ?
H81 C8 H82 . . 107.5(9) ?
C14 C9 C10 . . 119.25(8) ?
C14 C9 C8 . . 120.41(7) ?
C10 C9 C8 . . 120.33(7) ?
C11 C10 C9 . . 120.38(8) ?
C11 C10 H10 . . 120.4(7) ?
C9 C10 H10 . . 119.2(7) ?
C12 C11 C10 . . 120.04(8) ?
C12 C11 H11 . . 120.9(7) ?
C10 C11 H11 . . 119.1(7) ?
C11 C12 C13 . . 120.02(8) ?
C11 C12 H12 . . 120.2(8) ?
C13 C12 H12 . . 119.8(8) ?
C12 C13 C14 . . 120.03(9) ?
C12 C13 H13 . . 120.9(8) ?
C14 C13 H13 . . 119.0(8) ?
C13 C14 C9 . . 120.28(8) ?
C13 C14 H14 . . 119.3(7) ?
C9 C14 H14 . . 120.4(7) ?
N4 C15 C16 . . 112.08(7) ?
N4 C15 H151 . . 107.2(7) ?
C16 C15 H151 . . 111.9(7) ?
N4 C15 H152 . . 106.3(7) ?
C16 C15 H152 . . 112.9(7) ?
H151 C15 H152 . . 106.1(10) ?
C17 C16 C21 . . 119.39(8) ?
C17 C16 C15 . . 120.55(8) ?
C21 C16 C15 . . 120.06(8) ?
C18 C17 C16 . . 120.43(9) ?
C18 C17 H17 . . 120.0(7) ?
C16 C17 H17 . . 119.5(7) ?
C19 C18 C17 . . 119.98(9) ?
C19 C18 H18 . . 119.8(8) ?
C17 C18 H18 . . 120.2(8) ?
C18 C19 C20 . . 119.93(9) ?
C18 C19 H19 . . 119.6(8) ?
C20 C19 H19 . . 120.5(8) ?
C19 C20 C21 . . 120.27(9) ?
C19 C20 H20 . . 121.2(8) ?
C21 C20 H20 . . 118.5(8) ?
C20 C21 C16 . . 120.00(9) ?
C20 C21 H21 . . 120.1(7) ?
C16 C21 H21 . . 119.8(7) ?

loop_
_geom_bond_atom_site_label_1
_geom_bond_atom_site_label_2
_geom_bond_site_symmetry_2
_geom_bond_distance
_geom_bond_publ_flag
O1 C7 . 1.2672(10) ?
O2 C7 . 1.2677(10) ?
C7 C3 . 1.5180(11) ?
C1 C2 . 1.3959(11) ?
C1 C6 . 1.4020(11) ?
C1 N1 . 1.4367(11) ?
C2 C3 . 1.3980(11) ?
C2 H2 . 0.965(11) ?
C3 C4 . 1.4012(11) ?
C4 C5 . 1.3964(12) ?
C4 H4 . 1.000(12) ?
C5 C6 . 1.3962(12) ?
C5 H5 . 0.981(12) ?
C6 H6 . 0.993(12) ?
N1 N2 . 1.2444(11) ?
N2 N3 . 1.1342(11) ?
N4 C15 . 1.4998(11) ?
N4 C8 . 1.5079(11) ?
N4 H02 . 0.986(13) ?
N4 H01 . 0.946(14) ?
C8 C9 . 1.5113(12) ?
C8 H81 . 1.001(11) ?
C8 H82 . 0.995(12) ?
C9 C14 . 1.4002(12) ?
C9 C10 . 1.4019(12) ?
C10 C11 . 1.3979(12) ?
C10 H10 . 0.973(12) ?
C11 C12 . 1.3925(14) ?
C11 H11 . 0.985(13) ?
C12 C13 . 1.3963(14) ?
C12 H12 . 0.990(13) ?
C13 C14 . 1.3988(13) ?
C13 H13 . 0.971(13) ?
C14 H14 . 0.960(12) ?
C15 C16 . 1.5120(12) ?
C15 H151 . 0.989(12) ?
C15 H152 . 0.987(12) ?
C16 C17 . 1.3978(12) ?
C16 C21 . 1.4021(12) ?
C17 C18 . 1.3974(14) ?
C17 H17 . 0.982(13) ?
C18 C19 . 1.3915(17) ?
C18 H18 . 0.956(14) ?
C19 C20 . 1.3955(16) ?
C19 H19 . 0.975(14) ?
C20 C21 . 1.3959(13) ?
C20 H20 . 0.980(13) ?
C21 H21 . 0.968(13) ?

loop_
_geom_hbond_atom_site_label_D
_geom_hbond_atom_site_label_H
_geom_hbond_atom_site_label_A
_geom_hbond_site_symmetry_A
_geom_hbond_distance_DH
_geom_hbond_distance_HA
_geom_hbond_distance_DA
_geom_hbond_angle_DHA
N4 H01 O1 . 0.946(14) 1.809(14) 2.7228(10) 161.5(11)
N4 H02 O2 2 0.986(13) 1.746(14) 2.7103(11) 164.8(13)

loop_
_geom_torsion_atom_site_label_1
_geom_torsion_atom_site_label_2
_geom_torsion_atom_site_label_3
_geom_torsion_atom_site_label_4
_geom_torsion_site_symmetry_1
_geom_torsion_site_symmetry_2
_geom_torsion_site_symmetry_3
_geom_torsion_site_symmetry_4
_geom_torsion
_geom_torsion_publ_flag
C6 C1 C2 C3 . . . . -1.03(12) ?
N1 C1 C2 C3 . . . . -179.70(7) ?
C1 C2 C3 C4 . . . . 0.77(12) ?
C1 C2 C3 C7 . . . . -179.64(7) ?
O1 C7 C3 C2 . . . . -166.55(7) ?
O2 C7 C3 C2 . . . . 14.11(11) ?
O1 C7 C3 C4 . . . . 13.04(11) ?
O2 C7 C3 C4 . . . . -166.31(7) ?
C2 C3 C4 C5 . . . . 0.11(12) ?
C7 C3 C4 C5 . . . . -179.47(7) ?
C3 C4 C5 C6 . . . . -0.76(13) ?
C4 C5 C6 C1 . . . . 0.51(13) ?
C2 C1 C6 C5 . . . . 0.40(13) ?
N1 C1 C6 C5 . . . . 178.95(8) ?
C2 C1 N1 N2 . . . . -167.14(8) ?
C6 C1 N1 N2 . . . . 14.23(13) ?
C2 C1 N1 N1 . . . 3 14.32(8) ?
C6 C1 N1 N1 . . . 3 -164.30(7) ?
C1 N1 N2 N3 . . . . 177.0(8) ?
N1 N1 N2 N3 3 . . . -6.3(9) ?
C15 N4 C8 C9 . . . . -69.24(9) ?
N4 C8 C9 C14 . . . . -94.60(9) ?
N4 C8 C9 C10 . . . . 86.36(9) ?
C14 C9 C10 C11 . . . . 0.67(13) ?
C8 C9 C10 C11 . . . . 179.72(8) ?
C9 C10 C11 C12 . . . . -0.63(14) ?
C10 C11 C12 C13 . . . . 0.24(14) ?
C11 C12 C13 C14 . . . . 0.11(14) ?
C12 C13 C14 C9 . . . . -0.07(14) ?
C10 C9 C14 C13 . . . . -0.32(13) ?
C8 C9 C14 C13 . . . . -179.37(8) ?
C8 N4 C15 C16 . . . . -173.66(7) ?
N4 C15 C16 C17 . . . . -109.06(9) ?
N4 C15 C16 C21 . . . . 71.97(10) ?
C21 C16 C17 C18 . . . . 0.17(13) ?
C15 C16 C17 C18 . . . . -178.81(8) ?
C16 C17 C18 C19 . . . . -0.12(14) ?
C17 C18 C19 C20 . . . . -0.11(14) ?
C18 C19 C20 C21 . . . . 0.30(14) ?
C19 C20 C21 C16 . . . . -0.25(13) ?
C17 C16 C21 C20 . . . . 0.02(13) ?
C15 C16 C21 C20 . . . . 179.00(8) ?
